data_4337710
loop_
_publ_author_name
'Cao, Wei'
'Zheng, Xiang-Jun'
'Sun, Ji-Ping'
'Wong, Wing-Tak'
'Fang, De-Cai'
'Zhang, Jia-Xin'
'Jin, Lin-Pei'

_publ_section_title
;
 A Highly Selective Chemosensor for Al(III) and Zn(II) and Its
 Coordination with Metal Ions.
;
_journal_issue 6
_journal_name_full 'Inorganic chemistry'
_journal_page_first 3012
_journal_page_last 3021
_journal_paper_doi 10.1021/ic402811x
_journal_volume 53
_journal_year 2014
_chemical_formula_sum 'C30 H28 Cd N6 O4'
_chemical_formula_weight 648.98
_chemical_name_systematic
;

 ?

;
_space_group_IT_number 14
_symmetry_cell_setting monoclinic
_symmetry_space_group_name_Hall '-P 2ybc'
_symmetry_space_group_name_H-M 'P 1 21/c 1'
_atom_sites_solution_hydrogens geom
_atom_sites_solution_primary direct
_atom_sites_solution_secondary difmap
_audit_creation_method SHELXL-97
_cell_angle_alpha 90.00
_cell_angle_beta 99.518(2)
_cell_angle_gamma 90.00
_cell_formula_units_Z 2
_cell_length_a 6.8046(6)
_cell_length_b 8.7670(8)
_cell_length_c 23.3292(18)
_cell_measurement_reflns_used 1190
_cell_measurement_temperature 296(2)
_cell_measurement_theta_max 21.60
_cell_measurement_theta_min 2.49
_cell_volume 1372.6(2)
_computing_cell_refinement 'Bruker SMART'
_computing_data_collection 'Bruker SMART'
_computing_data_reduction 'Bruker SAINT'
_computing_molecular_graphics 'Bruker SHELXTL'
_computing_publication_material 'Bruker SHELXTL'
_computing_structure_refinement 'SHELXL-97 (Sheldrick, 1997)'
_computing_structure_solution 'SHELXS-97 (Sheldrick, 1990)'
_diffrn_ambient_temperature 296(2)
_diffrn_measured_fraction_theta_full 0.983
_diffrn_measured_fraction_theta_max 0.983
_diffrn_measurement_device_type 'CCD area detector'
_diffrn_measurement_method 'phi and omega scans'
_diffrn_radiation_monochromator graphite
_diffrn_radiation_source 'fine-focus sealed tube'
_diffrn_radiation_type MoK\a
_diffrn_radiation_wavelength 0.71073
_diffrn_reflns_av_R_equivalents 0.0476
_diffrn_reflns_av_sigmaI/netI 0.0634
_diffrn_reflns_limit_h_max 8
_diffrn_reflns_limit_h_min -8
_diffrn_reflns_limit_k_max 11
_diffrn_reflns_limit_k_min -8
_diffrn_reflns_limit_l_max 20
_diffrn_reflns_limit_l_min -30
_diffrn_reflns_number 7849
_diffrn_reflns_theta_full 27.60
_diffrn_reflns_theta_max 27.60
_diffrn_reflns_theta_min 1.77
_exptl_absorpt_coefficient_mu 0.844
_exptl_absorpt_correction_T_max 0.9511
_exptl_absorpt_correction_T_min 0.8630
_exptl_absorpt_correction_type multi-scan
_exptl_absorpt_process_details SADABS
_exptl_crystal_density_diffrn 1.570
_exptl_crystal_density_method 'not measured'
_exptl_crystal_F_000 660
_exptl_crystal_size_max 0.18
_exptl_crystal_size_mid 0.08
_exptl_crystal_size_min 0.06
_refine_diff_density_max 0.425
_refine_diff_density_min -0.942
_refine_diff_density_rms 0.083
_refine_ls_extinction_method none
_refine_ls_goodness_of_fit_ref 1.005
_refine_ls_hydrogen_treatment mixed
_refine_ls_matrix_type full
_refine_ls_number_parameters 191
_refine_ls_number_reflns 3130
_refine_ls_number_restraints 0
_refine_ls_restrained_S_all 1.005
_refine_ls_R_factor_all 0.0692
_refine_ls_R_factor_gt 0.0427
_refine_ls_shift/su_max 0.000
_refine_ls_shift/su_mean 0.000
_refine_ls_structure_factor_coef Fsqd
_refine_ls_weighting_details 'calc w=1/[\s^2^(Fo^2^)+(0.0348P)^2^+0.0000P] where P=(Fo^2^+2Fc^2^)/3'
_refine_ls_weighting_scheme calc
_refine_ls_wR_factor_gt 0.0818
_refine_ls_wR_factor_ref 0.0906
_reflns_number_gt 2190
_reflns_number_total 3130
_reflns_threshold_expression >2sigma(I)
_cod_data_source_file ic402811x_si_002.cif
_cod_data_source_block Cdcomplex
_cod_depositor_comments
;
The following automatic conversions were performed:

'_symmetry_cell_setting' value 'Monoclinic' changed to 'monoclinic'
according to
/usr/data/users/saulius/crontab/automatic-downloads/current/ACS/lib/dictionaries/cif_core.dic
dictionary named 'cif_core.dic' version 2.4.2 from
2011-04-26.

'_exptl_absorpt_correction_type' value 'Multi-scan'
changed to 'multi-scan' according to
/usr/data/users/saulius/crontab/automatic-downloads/current/ACS/lib/dictionaries/cif_core.dic
dictionary named 'cif_core.dic' version 2.4.2 from 2011-04-26.

Automatic conversion script
Id: cif_fix_values 2281 2013-09-26 08:29:07Z andrius 
;
_cod_original_sg_symbol_H-M P2(1)/c
_cod_database_code 4337710

loop_
_symmetry_equiv_pos_as_xyz
'x, y, z'
'-x, y+1/2, -z+1/2'
'-x, -y, -z'
'x, -y-1/2, z-1/2'

loop_
_atom_site_label
_atom_site_type_symbol
_atom_site_fract_x
_atom_site_fract_y
_atom_site_fract_z
_atom_site_U_iso_or_equiv
_atom_site_adp_type
_atom_site_occupancy
_atom_site_symmetry_multiplicity
_atom_site_calc_flag
_atom_site_refinement_flags
Cd1 Cd 0.0000 0.5000 0.5000 0.03196(12) Uani 1 2 d S
O1 O 0.0183(3) 0.3411(3) 0.42814(10) 0.0432(6) Uani 1 1 d .
O2 O 0.0992(4) 0.6880(3) 0.44091(13) 0.0533(8) Uani 1 1 d .
H2A H 0.170(7) 0.667(6) 0.4204(19) 0.080 Uiso 1 1 d .
N1 N 0.3177(4) 0.4024(3) 0.53622(12) 0.0313(6) Uani 1 1 d .
N2 N 0.3315(4) 0.5401(3) 0.62460(12) 0.0361(7) Uani 1 1 d .
H2 H 0.2133 0.5772 0.6163 0.043 Uiso 1 1 d R
N3 N 0.6023(4) 0.4038(3) 0.61544(12) 0.0337(7) Uani 1 1 d .
C1 C 0.4208(5) 0.4451(4) 0.59101(15) 0.0319(8) Uani 1 1 d .
C2 C 0.4667(5) 0.5658(4) 0.67483(15) 0.0350(8) Uani 1 1 d .
C3 C 0.4591(6) 0.6560(5) 0.72322(15) 0.0447(10) Uani 1 1 d .
H3 H 0.3459 0.7120 0.7271 0.054 Uiso 1 1 calc R
C4 C 0.6271(6) 0.6589(5) 0.76526(15) 0.0490(10) Uani 1 1 d .
H4 H 0.6282 0.7185 0.7983 0.059 Uiso 1 1 calc R
C5 C 0.7950(6) 0.5743(5) 0.75911(16) 0.0489(10) Uani 1 1 d .
H5 H 0.9060 0.5793 0.7882 0.059 Uiso 1 1 calc R
C6 C 0.8030(6) 0.4833(5) 0.71145(16) 0.0451(10) Uani 1 1 d .
H6 H 0.9162 0.4267 0.7082 0.054 Uiso 1 1 calc R
C7 C 0.6341(5) 0.4794(4) 0.66819(15) 0.0345(8) Uani 1 1 d .
C8 C 0.4050(5) 0.2994(4) 0.50929(15) 0.0370(9) Uani 1 1 d .
H8 H 0.5255 0.2637 0.5296 0.044 Uiso 1 1 calc R
C9 C 0.3447(5) 0.2321(4) 0.45322(14) 0.0331(8) Uani 1 1 d .
C10 C 0.4888(5) 0.1333(5) 0.43515(17) 0.0490(10) Uani 1 1 d .
H10 H 0.6075 0.1153 0.4603 0.059 Uiso 1 1 calc R
C11 C 0.4580(6) 0.0649(5) 0.38246(19) 0.0531(11) Uani 1 1 d .
H11 H 0.5552 0.0020 0.3713 0.064 Uiso 1 1 calc R
C12 C 0.2800(6) 0.0896(5) 0.34527(17) 0.0446(10) Uani 1 1 d .
H12 H 0.2580 0.0427 0.3090 0.053 Uiso 1 1 calc R
C13 C 0.1370(5) 0.1814(4) 0.36100(15) 0.0382(9) Uani 1 1 d .
H13 H 0.0189 0.1951 0.3351 0.046 Uiso 1 1 calc R
C14 C 0.1611(5) 0.2568(4) 0.41513(14) 0.0314(8) Uani 1 1 d .
C15 C 0.0310(6) 0.8368(5) 0.4327(2) 0.0619(13) Uani 1 1 d .
H15A H -0.0241 0.8692 0.4660 0.093 Uiso 1 1 calc R
H15B H -0.0698 0.8417 0.3987 0.093 Uiso 1 1 calc R
H15C H 0.1399 0.9024 0.4277 0.093 Uiso 1 1 calc R

loop_
_atom_site_aniso_label
_atom_site_aniso_U_11
_atom_site_aniso_U_22
_atom_site_aniso_U_33
_atom_site_aniso_U_23
_atom_site_aniso_U_13
_atom_site_aniso_U_12
Cd1 0.02900(19) 0.0313(2) 0.0359(2) 0.00006(19) 0.00607(13) 0.00426(18)
O1 0.0355(14) 0.0500(17) 0.0416(15) -0.0106(13) -0.0014(11) 0.0124(13)
O2 0.0512(17) 0.0430(18) 0.076(2) 0.0122(15) 0.0404(15) 0.0061(14)
N1 0.0257(14) 0.0349(17) 0.0340(16) -0.0006(14) 0.0064(12) -0.0005(13)
N2 0.0296(15) 0.040(2) 0.0392(18) -0.0029(13) 0.0063(13) 0.0066(13)
N3 0.0286(15) 0.0371(18) 0.0352(17) -0.0007(14) 0.0048(12) 0.0028(13)
C1 0.0304(18) 0.0311(19) 0.036(2) 0.0001(15) 0.0117(15) 0.0002(15)
C2 0.0350(19) 0.037(2) 0.033(2) 0.0035(17) 0.0055(15) 0.0004(16)
C3 0.052(2) 0.047(2) 0.035(2) -0.0032(19) 0.0087(17) 0.007(2)
C4 0.064(3) 0.054(3) 0.027(2) -0.0010(19) 0.0031(18) 0.004(2)
C5 0.055(3) 0.054(3) 0.033(2) 0.005(2) -0.0095(18) -0.001(2)
C6 0.042(2) 0.048(3) 0.041(2) 0.006(2) -0.0032(16) 0.006(2)
C7 0.0357(18) 0.035(2) 0.0322(19) 0.0041(17) 0.0054(14) 0.0011(16)
C8 0.0289(18) 0.039(2) 0.042(2) 0.0031(18) 0.0043(16) -0.0001(16)
C9 0.0358(19) 0.031(2) 0.034(2) -0.0013(16) 0.0095(15) 0.0033(16)
C10 0.040(2) 0.055(3) 0.050(2) -0.010(2) 0.0015(18) 0.012(2)
C11 0.050(3) 0.052(3) 0.060(3) -0.013(2) 0.018(2) 0.012(2)
C12 0.058(3) 0.039(2) 0.039(2) -0.0075(19) 0.0159(19) -0.004(2)
C13 0.043(2) 0.033(2) 0.039(2) -0.0017(17) 0.0052(16) 0.0009(17)
C14 0.0359(19) 0.0262(19) 0.033(2) 0.0019(16) 0.0082(15) -0.0010(16)
C15 0.056(3) 0.049(3) 0.087(3) 0.018(3) 0.029(2) 0.006(2)

loop_
_atom_type_symbol
_atom_type_description
_atom_type_scat_dispersion_real
_atom_type_scat_dispersion_imag
_atom_type_scat_source
C C 0.0033 0.0016 'International Tables Vol C Tables 4.2.6.8 and 6.1.1.4'
H H 0.0000 0.0000 'International Tables Vol C Tables 4.2.6.8 and 6.1.1.4'
Cd Cd -0.8075 1.2024 'International Tables Vol C Tables 4.2.6.8 and 6.1.1.4'
N N 0.0061 0.0033 'International Tables Vol C Tables 4.2.6.8 and 6.1.1.4'
O O 0.0106 0.0060 'International Tables Vol C Tables 4.2.6.8 and 6.1.1.4'

loop_
_geom_angle_atom_site_label_1
_geom_angle_atom_site_label_2
_geom_angle_atom_site_label_3
_geom_angle
_geom_angle_site_symmetry_1
_geom_angle_site_symmetry_3
O1 Cd1 O1 180.000(1) . 3_566
O1 Cd1 O2 86.47(10) . .
O1 Cd1 O2 93.53(10) 3_566 .
O1 Cd1 O2 93.53(10) . 3_566
O1 Cd1 O2 86.47(10) 3_566 3_566
O2 Cd1 O2 180.000(1) . 3_566
O1 Cd1 N1 96.97(9) . 3_566
O1 Cd1 N1 83.03(9) 3_566 3_566
O2 Cd1 N1 82.43(10) . 3_566
O2 Cd1 N1 97.57(10) 3_566 3_566
O1 Cd1 N1 83.03(9) . .
O1 Cd1 N1 96.97(9) 3_566 .
O2 Cd1 N1 97.57(10) . .
O2 Cd1 N1 82.43(10) 3_566 .
N1 Cd1 N1 180.000(1) 3_566 .
C14 O1 Cd1 132.8(2) . .
C15 O2 Cd1 128.8(2) . .
C15 O2 H2A 112(4) . .
Cd1 O2 H2A 119(4) . .
C8 N1 C1 115.2(3) . .
C8 N1 Cd1 123.2(2) . .
C1 N1 Cd1 121.5(2) . .
C1 N2 C2 106.9(3) . .
C1 N2 H2 126.6 . .
C2 N2 H2 126.5 . .
C1 N3 C7 104.5(3) . .
N3 C1 N2 113.3(3) . .
N3 C1 N1 127.6(3) . .
N2 C1 N1 119.1(3) . .
N2 C2 C3 132.3(3) . .
N2 C2 C7 104.9(3) . .
C3 C2 C7 122.7(3) . .
C4 C3 C2 116.8(4) . .
C4 C3 H3 121.6 . .
C2 C3 H3 121.6 . .
C3 C4 C5 121.1(4) . .
C3 C4 H4 119.5 . .
C5 C4 H4 119.5 . .
C6 C5 C4 122.4(4) . .
C6 C5 H5 118.8 . .
C4 C5 H5 118.8 . .
C5 C6 C7 117.4(4) . .
C5 C6 H6 121.3 . .
C7 C6 H6 121.3 . .
N3 C7 C2 110.3(3) . .
N3 C7 C6 130.0(3) . .
C2 C7 C6 119.6(3) . .
N1 C8 C9 130.0(3) . .
N1 C8 H8 115.0 . .
C9 C8 H8 115.0 . .
C10 C9 C14 118.9(3) . .
C10 C9 C8 114.4(3) . .
C14 C9 C8 126.6(3) . .
C11 C10 C9 121.9(4) . .
C11 C10 H10 119.0 . .
C9 C10 H10 119.0 . .
C10 C11 C12 119.2(4) . .
C10 C11 H11 120.4 . .
C12 C11 H11 120.4 . .
C13 C12 C11 121.0(4) . .
C13 C12 H12 119.5 . .
C11 C12 H12 119.5 . .
C12 C13 C14 122.5(4) . .
C12 C13 H13 118.8 . .
C14 C13 H13 118.8 . .
O1 C14 C13 119.8(3) . .
O1 C14 C9 123.7(3) . .
C13 C14 C9 116.6(3) . .
O2 C15 H15A 109.5 . .
O2 C15 H15B 109.5 . .
H15A C15 H15B 109.5 . .
O2 C15 H15C 109.5 . .
H15A C15 H15C 109.5 . .
H15B C15 H15C 109.5 . .

loop_
_geom_bond_atom_site_label_1
_geom_bond_atom_site_label_2
_geom_bond_distance
_geom_bond_site_symmetry_2
Cd1 O1 2.199(2) .
Cd1 O1 2.199(2) 3_566
Cd1 O2 2.320(3) .
Cd1 O2 2.320(3) 3_566
Cd1 N1 2.348(3) 3_566
Cd1 N1 2.348(3) .
O1 C14 1.296(4) .
O2 C15 1.387(5) .
O2 H2A 0.75(4) .
N1 C8 1.299(4) .
N1 C1 1.404(4) .
N2 C1 1.354(4) .
N2 C2 1.383(4) .
N2 H2 0.8598 .
N3 C1 1.322(4) .
N3 C7 1.383(4) .
C2 C3 1.386(5) .
C2 C7 1.398(5) .
C3 C4 1.378(5) .
C3 H3 0.9300 .
C4 C5 1.389(5) .
C4 H4 0.9300 .
C5 C6 1.377(5) .
C5 H5 0.9300 .
C6 C7 1.399(5) .
C6 H6 0.9300 .
C8 C9 1.431(5) .
C8 H8 0.9300 .
C9 C10 1.423(5) .
C9 C14 1.425(4) .
C10 C11 1.353(5) .
C10 H10 0.9300 .
C11 C12 1.386(5) .
C11 H11 0.9300 .
C12 C13 1.359(5) .
C12 H12 0.9300 .
C13 C14 1.410(5) .
C13 H13 0.9300 .
C15 H15A 0.9600 .
C15 H15B 0.9600 .
C15 H15C 0.9600 .
